data_4077507
loop_
_publ_author_name
'Aresta, Michele'
'Giannoccaro, Potenzo'
'Tommasi, Immacolata'
'Dibenedetto, Angela'
'Manotti Lanfredi, Anna Maria'
'Ugozzoli, Franco'

_publ_section_title
;
 Synthesis and Solid State and Solution Characterization of Mono- and
 Di-(\h1-C) Carbamoyl&#x2212;Palladium Complexes. New Efficient
 Palladium-Catalyzed Routes to Carbamoyl Chlorides:&#x00A0; Key
 Intermediates to Isocyanates, Carbamic Esters, and Ureas
;
_journal_issue 19
_journal_name_full Organometallics
_journal_page_first 3879
_journal_paper_doi 10.1021/om000198w
_journal_volume 19
_journal_year 2000
_chemical_formula_sum 'C22 H28 N4 O2 Pd'
_chemical_name_systematic
; 
 ? 
;
_space_group_IT_number 33
_symmetry_space_group_name_Hall 'P 2c -2n'
_symmetry_space_group_name_H-M 'P n a 21'
_atom_sites_solution_hydrogens geom
_atom_sites_solution_primary direct
_atom_sites_solution_secondary difmap
_audit_creation_method SHELXL
_cell_angle_alpha 90.000(5)
_cell_angle_beta 90.000(5)
_cell_angle_gamma 90.000(5)
_cell_formula_units_Z 4
_cell_length_a 16.089(5)
_cell_length_b 16.576(5)
_cell_length_c 8.216(5)
_cell_measurement_temperature 293(2)
_cell_volume 2191.1(16)
_computing_structure_refinement 'SHELXL-96 (Sheldrick, 1996)'
_computing_structure_solution 'SHELXS-96 (Sheldrick, 1990)'
_diffrn_ambient_temperature 293(2)
_diffrn_radiation_monochromator graphite
_diffrn_radiation_source 'fine-focus sealed tube'
_diffrn_radiation_type MoK\a
_diffrn_radiation_wavelength 0.71069
_diffrn_reflns_av_R_equivalents 0.0000
_diffrn_reflns_av_sigmaI/netI 0.1093
_diffrn_reflns_limit_h_max 18
_diffrn_reflns_limit_h_min 0
_diffrn_reflns_limit_k_max 19
_diffrn_reflns_limit_k_min 0
_diffrn_reflns_limit_l_max 9
_diffrn_reflns_limit_l_min 0
_diffrn_reflns_number 1826
_diffrn_reflns_theta_max 24.02
_diffrn_reflns_theta_min 3.53
_exptl_absorpt_coefficient_mu 0.871
_exptl_crystal_density_diffrn 1.476
_exptl_crystal_F_000 1000
_refine_diff_density_max 1.680
_refine_diff_density_min -1.322
_refine_diff_density_rms 0.134
_refine_ls_abs_structure_details 'Flack H D (1983), Acta Cryst. A39, 876-881'
_refine_ls_abs_structure_Flack 0.00
_refine_ls_extinction_coef 0.0002(12)
_refine_ls_extinction_expression Fc^*^=kFc[1+0.001xFc^2^\l^3^/sin(2\q)]^-1/4^
_refine_ls_extinction_method SHELXL
_refine_ls_goodness_of_fit_all 0.850
_refine_ls_goodness_of_fit_obs 1.206
_refine_ls_matrix_type full
_refine_ls_number_parameters 265
_refine_ls_number_reflns 1826
_refine_ls_number_restraints 1
_refine_ls_restrained_S_all 0.849
_refine_ls_restrained_S_obs 1.205
_refine_ls_R_factor_all 0.1246
_refine_ls_R_factor_obs 0.0661
_refine_ls_shift/esd_max 0.038
_refine_ls_shift/esd_mean 0.004
_refine_ls_structure_factor_coef Fsqd
_refine_ls_weighting_details 'w=1/[\s^2^(Fo^2^)+(0.1282P)^2^+0.0000P] where P=(Fo^2^+2Fc^2^)/3'
_refine_ls_weighting_scheme calc
_refine_ls_wR_factor_all 0.1797
_refine_ls_wR_factor_obs 0.1586
_reflns_number_observed 858
_reflns_number_total 1826
_reflns_observed_criterion >2sigma(I)
_cod_data_source_file om000198w.cif
_cod_data_source_block are02
_cod_depositor_comments
;
The following automatic conversions were performed:

'_refine_ls_weighting_scheme' value 'calc
w=1/[\s^2^(Fo^2^)+(0.1282P)^2^+0.0000P] where P=(Fo^2^+2Fc^2^)/3' was
changed to 'calc'. New tag '_refine_ls_weighting_details' was
created. The value of the new tag was set to
'w=1/[\s^2^(Fo^2^)+(0.1282P)^2^+0.0000P] where P=(Fo^2^+2Fc^2^)/3'.

Automatic conversion script
Id: cif_fix_values 3143 2015-03-26 13:38:13Z robertas 
;
_cod_database_code 4077507
_chemical_formula_weightical 486.88

loop_
_symmetry_equiv_pos_as_xyz
'x, y, z'
'-x, -y, z+1/2'
'-x+1/2, y+1/2, z+1/2'
'x+1/2, -y+1/2, z'

loop_
_atom_site_aniso_label
_atom_site_aniso_U_11
_atom_site_aniso_U_22
_atom_site_aniso_U_33
_atom_site_aniso_U_23
_atom_site_aniso_U_13
_atom_site_aniso_U_12
Pd1 0.0415(6) 0.0525(7) 0.0591(7) 0.0004(19) -0.0019(15) -0.0006(6)
O1 0.050(7) 0.115(10) 0.066(7) 0.021(19) 0.021(14) -0.013(6)
O2 0.084(11) 0.124(15) 0.065(10) -0.014(10) 0.028(9) 0.012(10)
N1 0.068(12) 0.039(8) 0.075(11) -0.015(8) -0.002(10) -0.026(8)
N2 0.042(8) 0.080(12) 0.067(10) -0.006(10) 0.002(9) 0.005(8)
N3 0.026(7) 0.147(17) 0.042(9) 0.033(11) -0.009(7) -0.011(10)
N4 0.064(8) 0.056(9) 0.070(14) 0.009(16) -0.014(15) 0.002(7)
C2 0.041(11) 0.12(2) 0.065(14) 0.018(14) -0.011(11) -0.031(12)
C3 0.075(18) 0.12(2) 0.083(16) -0.006(17) -0.025(17) -0.031(17)
C4 0.071(19) 0.083(19) 0.13(3) -0.022(19) -0.044(19) 0.026(15)
C5 0.088(17) 0.082(16) 0.073(15) -0.019(13) -0.033(14) 0.001(12)
C6 0.027(8) 0.067(12) 0.069(12) -0.007(12) 0.016(9) -0.009(9)
C7 0.062(12) 0.052(11) 0.052(11) 0.005(10) -0.003(10) -0.004(9)
C8 0.10(2) 0.054(14) 0.10(2) -0.007(14) -0.017(19) 0.002(15)
C9 0.073(15) 0.079(17) 0.14(3) 0.010(17) 0.009(18) 0.017(14)
C10 0.075(16) 0.059(14) 0.11(2) 0.023(14) 0.008(15) 0.008(12)
C11 0.062(12) 0.053(13) 0.084(14) 0.007(11) -0.013(11) 0.008(10)
C12 0.064(12) 0.040(11) 0.077(15) 0.001(10) -0.004(12) 0.001(9)
C13 0.056(13) 0.13(2) 0.080(17) -0.004(16) -0.035(14) -0.018(13)
C14 0.075(12) 0.19(2) 0.068(17) 0.01(3) 0.00(2) -0.033(15)
C15 0.12(2) 0.11(2) 0.067(14) 0.028(15) -0.043(16) -0.007(18)
C16 0.095(17) 0.099(16) 0.09(3) -0.01(2) -0.04(2) -0.021(13)
C17 0.038(9) 0.14(2) 0.089(19) 0.037(18) -0.027(12) -0.034(13)
C18 0.053(11) 0.053(13) 0.092(17) -0.010(12) -0.023(12) -0.015(10)
C19 0.061(10) 0.061(10) 0.109(17) -0.01(2) -0.04(2) 0.012(9)
C20 0.068(14) 0.065(14) 0.081(17) -0.002(12) -0.015(13) 0.020(11)
C21 0.11(2) 0.082(18) 0.13(3) 0.045(17) -0.03(2) 0.026(16)
C22 0.077(14) 0.053(12) 0.086(16) 0.028(13) -0.009(12) 0.005(11)
C23 0.078(14) 0.063(13) 0.082(16) 0.015(12) 0.011(14) 0.036(13)

loop_
_atom_site_label
_atom_site_type_symbol
_atom_site_fract_x
_atom_site_fract_y
_atom_site_fract_z
_atom_site_U_iso_or_equiv
_atom_site_thermal_displace_type
_atom_site_occupancy
_atom_site_calc_flag
_atom_site_refinement_flags
Pd1 Pd 0.65690(7) 0.16027(6) 0.1335(3) 0.0510(4) Uani 1 d .
O1 O 0.8213(6) 0.2219(8) 0.137(3) 0.077(4) Uani 1 d .
O2 O 0.5875(10) 0.2743(10) 0.348(2) 0.091(5) Uani 1 d .
N1 N 0.5409(10) 0.1287(9) 0.019(2) 0.061(4) Uani 1 d .
N2 N 0.6857(10) 0.0469(10) 0.035(2) 0.063(4) Uani 1 d .
N3 N 0.7892(8) 0.1644(12) 0.3733(18) 0.072(5) Uani 1 d .
N4 N 0.6203(10) 0.3302(9) 0.118(5) 0.063(5) Uani 1 d .
C2 C 0.5437(11) 0.0590(15) -0.044(3) 0.074(7) Uani 1 d .
C3 C 0.4728(13) 0.0198(18) -0.123(3) 0.093(8) Uani 1 d .
H3 H 0.4774 -0.0349 -0.1734 0.12(3) Uiso 1 calc R
C4 C 0.3987(17) 0.0631(19) -0.124(4) 0.096(11) Uani 1 d .
H4 H 0.3465 0.0419 -0.1748 0.12(3) Uiso 1 calc R
C5 C 0.4033(15) 0.1375(14) -0.050(3) 0.081(7) Uani 1 d .
H5 H 0.3526 0.1724 -0.0499 0.12(3) Uiso 1 calc R
C6 C 0.4730(10) 0.1657(12) 0.023(2) 0.054(5) Uani 1 d .
H6 H 0.4702 0.2183 0.0818 0.12(3) Uiso 1 calc R
C7 C 0.6297(12) 0.0091(11) -0.050(2) 0.055(5) Uani 1 d .
C8 C 0.6396(18) -0.0668(16) -0.127(4) 0.087(9) Uani 1 d .
H8 H 0.5931 -0.0942 -0.1854 0.12(3) Uiso 1 calc R
C9 C 0.7165(16) -0.0997(15) -0.115(4) 0.097(9) Uani 1 d .
H9 H 0.7284 -0.1531 -0.1663 0.12(3) Uiso 1 calc R
C10 C 0.7795(14) -0.0586(13) -0.030(3) 0.082(7) Uani 1 d .
H10 H 0.8367 -0.0819 -0.0226 0.12(3) Uiso 1 calc R
C11 C 0.7623(12) 0.0091(12) 0.036(3) 0.066(5) Uani 1 d .
H11 H 0.8085 0.0372 0.0948 0.12(3) Uiso 1 calc R
C12 C 0.7688(13) 0.1874(11) 0.228(3) 0.060(5) Uani 1 d .
C13 C 0.7378(13) 0.1101(16) 0.474(3) 0.089(8) Uani 1 d .
H13A H 0.7645 0.0558 0.4829 0.12(2) Uiso 1 calc R
H13B H 0.6814 0.1035 0.4246 0.12(2) Uiso 1 calc R
C14 C 0.7313(13) 0.1506(18) 0.644(6) 0.111(8) Uani 1 d .
H14A H 0.7062 0.2055 0.6337 0.12(2) Uiso 1 calc R
H14B H 0.6954 0.1175 0.7174 0.12(2) Uiso 1 calc R
C15 C 0.8200(18) 0.1567(17) 0.714(3) 0.098(9) Uani 1 d .
H15A H 0.8183 0.1807 0.8254 0.12(2) Uiso 1 calc R
H15B H 0.8454 0.1018 0.7214 0.12(2) Uiso 1 calc R
C16 C 0.8676(15) 0.2060(16) 0.609(5) 0.094(10) Uani 1 d .
H16A H 0.8420 0.2610 0.6056 0.12(2) Uiso 1 calc R
H16B H 0.9248 0.2117 0.6555 0.12(2) Uiso 1 calc R
C17 C 0.8738(13) 0.1751(16) 0.445(3) 0.089(8) Uani 1 d .
H17A H 0.9036 0.1221 0.4460 0.12(2) Uiso 1 calc R
H17B H 0.9067 0.2134 0.3764 0.12(2) Uiso 1 calc R
C18 C 0.6178(13) 0.2656(12) 0.214(3) 0.066(6) Uani 1 d .
C19 C 0.5734(11) 0.4081(10) 0.140(5) 0.077(6) Uani 1 d .
H19A H 0.6140 0.4537 0.1440 0.12(2) Uiso 1 calc R
H19B H 0.5436 0.4066 0.2468 0.12(2) Uiso 1 calc R
C20 C 0.5123(13) 0.4241(12) 0.009(3) 0.072(6) Uani 1 d .
H20A H 0.4661 0.3839 0.0181 0.12(2) Uiso 1 calc R
H20B H 0.4878 0.4789 0.0264 0.12(2) Uiso 1 calc R
C21 C 0.5463(17) 0.4202(15) -0.151(4) 0.108(10) Uani 1 d .
H21A H 0.5828 0.4683 -0.1688 0.12(2) Uiso 1 calc R
H21B H 0.4999 0.4229 -0.2318 0.12(2) Uiso 1 calc R
C22 C 0.6005(13) 0.3383(12) -0.184(3) 0.072(6) Uani 1 d .
H22A H 0.5629 0.2906 -0.1946 0.12(2) Uiso 1 calc R
H22B H 0.6332 0.3437 -0.2872 0.12(2) Uiso 1 calc R
C23 C 0.6582(14) 0.3278(12) -0.041(3) 0.074(6) Uani 1 d .
H23A H 0.6873 0.2748 -0.0530 0.12(2) Uiso 1 calc R
H23B H 0.7014 0.3710 -0.0461 0.12(2) Uiso 1 calc R

loop_
_atom_type_symbol
_atom_type_description
_atom_type_scat_dispersion_real
_atom_type_scat_dispersion_imag
_atom_type_scat_source
C C 0.0033 0.0016 'International Tables Vol C Tables 4.2.6.8 and 6.1.1.4'
H H 0.0000 0.0000 'International Tables Vol C Tables 4.2.6.8 and 6.1.1.4'
N N 0.0061 0.0033 'International Tables Vol C Tables 4.2.6.8 and 6.1.1.4'
O O 0.0106 0.0060 'International Tables Vol C Tables 4.2.6.8 and 6.1.1.4'
Pd Pd -0.9988 1.0072 'International Tables Vol C Tables 4.2.6.8 and 6.1.1.4'

loop_
_geom_angle_atom_site_label_1
_geom_angle_atom_site_label_2
_geom_angle_atom_site_label_3
_geom_angle
C18 Pd1 C12 87.6(7)
C18 Pd1 N2 173.6(7)
C12 Pd1 N2 98.7(7)
C18 Pd1 N1 94.9(7)
C12 Pd1 N1 176.5(8)
N2 Pd1 N1 78.8(6)
C6 N1 C2 119.2(18)
C6 N1 Pd1 128.7(13)
C2 N1 Pd1 111.6(14)
C7 N2 C11 113.8(17)
C7 N2 Pd1 119.0(13)
C11 N2 Pd1 126.9(14)
C12 N3 C13 123.6(16)
C12 N3 C17 124.0(17)
C13 N3 C17 111.3(15)
C18 N4 C23 122(2)
C18 N4 C19 127(3)
C23 N4 C19 110(3)
N1 C2 C3 124(2)
N1 C2 C7 120.7(17)
C3 C2 C7 115(2)
C4 C3 C2 116(3)
C5 C4 C3 114(3)
C4 C5 C6 123(2)
N1 C6 C5 123(2)
N2 C7 C8 126(2)
N2 C7 C2 109.4(17)
C8 C7 C2 124(2)
C7 C8 C9 115(2)
C10 C9 C8 120(3)
C11 C10 C9 119(2)
C10 C11 N2 126(2)
O1 C12 N3 121(2)
O1 C12 Pd1 118.1(18)
N3 C12 Pd1 121.2(16)
N3 C13 C14 106.1(19)
C15 C14 C13 108(2)
C16 C15 C14 108(2)
C17 C16 C15 114(2)
C16 C17 N3 110(2)
O2 C18 N4 117(2)
O2 C18 Pd1 122.6(18)
N4 C18 Pd1 120(2)
N4 C19 C20 113(2)
C21 C20 C19 114(2)
C20 C21 C22 113.3(19)
C23 C22 C21 107.0(19)
N4 C23 C22 116.3(17)

loop_
_geom_bond_atom_site_label_1
_geom_bond_atom_site_label_2
_geom_bond_distance
Pd1 C18 1.97(2)
Pd1 C12 2.01(2)
Pd1 N2 2.098(17)
Pd1 N1 2.155(16)
O1 C12 1.26(3)
O2 C18 1.22(3)
N1 C6 1.25(2)
N1 C2 1.27(3)
N2 C7 1.30(2)
N2 C11 1.38(2)
N3 C12 1.29(3)
N3 C13 1.47(3)
N3 C17 1.49(2)
N4 C18 1.33(3)
N4 C23 1.44(4)
N4 C19 1.51(2)
C2 C3 1.47(3)
C2 C7 1.61(3)
C3 C4 1.39(3)
C4 C5 1.38(3)
C5 C6 1.35(3)
C7 C8 1.42(3)
C8 C9 1.36(3)
C9 C10 1.40(3)
C10 C11 1.28(3)
C13 C14 1.55(5)
C14 C15 1.54(3)
C15 C16 1.41(4)
C16 C17 1.45(5)
C19 C20 1.48(3)
C20 C21 1.43(3)
C21 C22 1.64(3)
C22 C23 1.51(3)
